data_1562963
loop_
_publ_author_name
'Tan, Jing'
'Wu, Bing'
'Chen, Tingting'
'Fan, Chen'
'Zhao, Jiannan'
'Xiong, Chaodong'
'Feng, Chunlan'
'Xiao, Ruoxuan'
'Ding, Chunyong'
'Tang, Wei'
'Zhang, Ao'

_publ_section_title
;
 Synthesis and Pharmacological Evaluation of Tetrahydro-\g-carboline
 Derivatives as Potent Anti-inflammatory Agents Targeting Cyclic GMP--AMP
 Synthase
;
_journal_name_full 'Journal of Medicinal Chemistry'
_journal_paper_doi 10.1021/acs.jmedchem.1c00398
_journal_year 2021
_chemical_formula_moiety 'C23 H21 Cl2 N3 O3, C H Cl3'
_chemical_formula_sum 'C24 H22 Cl5 N3 O3'
_chemical_formula_weight 577.69
_space_group_crystal_system triclinic
_space_group_IT_number 2
_space_group_name_Hall '-P 1'
_space_group_name_H-M_alt 'P -1'
_atom_sites_solution_hydrogens mixed
_atom_sites_solution_primary dual
_audit_creation_date 2020-12-02
_audit_creation_method
;
Olex2 1.2
(compiled 2018.05.29 svn.r3508 for OlexSys, GUI svn.r5506)
;
_cell_angle_alpha 82.132(3)
_cell_angle_beta 78.467(3)
_cell_angle_gamma 81.112(3)
_cell_formula_units_Z 2
_cell_length_a 9.9578(9)
_cell_length_b 11.0634(10)
_cell_length_c 12.0224(10)
_cell_measurement_reflns_used 1913
_cell_measurement_temperature 150
_cell_measurement_theta_max 24.267
_cell_measurement_theta_min 2.474
_cell_volume 1274.4(2)
_computing_cell_refinement 'SAINT V8.40A (?, 2016)'
_computing_data_reduction 'SAINT V8.40A (?, 2016)'
_computing_molecular_graphics 'Olex2 (Dolomanov et al., 2009)'
_computing_publication_material 'Olex2 (Dolomanov et al., 2009)'
_computing_structure_refinement 'ShelXL (Sheldrick, 2015)'
_computing_structure_solution 'ShelXT (Sheldrick, 2015)'
_diffrn_ambient_temperature 150.0
_diffrn_measured_fraction_theta_full 0.995
_diffrn_measured_fraction_theta_max 0.985
_diffrn_measurement_device_type 'D8 VENTURE'
_diffrn_measurement_method '\f and \w scans'
_diffrn_radiation_type MoK\a
_diffrn_radiation_wavelength 0.71073
_diffrn_reflns_av_R_equivalents 0.0951
_diffrn_reflns_av_unetI/netI 0.1334
_diffrn_reflns_Laue_measured_fraction_full 0.995
_diffrn_reflns_Laue_measured_fraction_max 0.985
_diffrn_reflns_limit_h_max 12
_diffrn_reflns_limit_h_min -12
_diffrn_reflns_limit_k_max 13
_diffrn_reflns_limit_k_min -13
_diffrn_reflns_limit_l_max 15
_diffrn_reflns_limit_l_min -15
_diffrn_reflns_number 14310
_diffrn_reflns_point_group_measured_fraction_full 0.995
_diffrn_reflns_point_group_measured_fraction_max 0.985
_diffrn_reflns_theta_full 25.242
_diffrn_reflns_theta_max 26.411
_diffrn_reflns_theta_min 1.874
_diffrn_standards_number 0
_exptl_absorpt_coefficient_mu 0.602
_exptl_absorpt_correction_T_max 0.7454
_exptl_absorpt_correction_T_min 0.6705
_exptl_absorpt_correction_type multi-scan
_exptl_absorpt_process_details
'SADABS-2016/2 (Bruker,2016/2) was used for absorption correction. wR2(int) was 0.1503 before and 0.0670 after correction. The Ratio of minimum to maximum transmission is 0.8995. The \l/2 correction factor is Not present.'
_exptl_crystal_colour colourless
_exptl_crystal_colour_primary colourless
_exptl_crystal_density_diffrn 1.505
_exptl_crystal_description block
_exptl_crystal_F_000 592
_exptl_crystal_size_max 0.15
_exptl_crystal_size_mid 0.08
_exptl_crystal_size_min 0.05
_refine_diff_density_max 0.418
_refine_diff_density_min -0.422
_refine_diff_density_rms 0.097
_refine_ls_extinction_method none
_refine_ls_goodness_of_fit_ref 1.061
_refine_ls_hydrogen_treatment constr
_refine_ls_matrix_type full
_refine_ls_number_parameters 317
_refine_ls_number_reflns 5162
_refine_ls_number_restraints 0
_refine_ls_restrained_S_all 1.061
_refine_ls_R_factor_all 0.1476
_refine_ls_R_factor_gt 0.0655
_refine_ls_shift/su_max 0.002
_refine_ls_shift/su_mean 0.000
_refine_ls_structure_factor_coef Fsqd
_refine_ls_weighting_details 'w=1/[\s^2^(Fo^2^)+(0.0172P)^2^+0.8386P] where P=(Fo^2^+2Fc^2^)/3'
_refine_ls_weighting_scheme calc
_refine_ls_wR_factor_gt 0.0900
_refine_ls_wR_factor_ref 0.1178
_reflns_Friedel_coverage 0.000
_reflns_number_gt 2876
_reflns_number_total 5162
_reflns_threshold_expression 'I > 2\s(I)'
_cod_data_source_file jm1c00398_si_007.cif
_cod_data_source_block mo_22020982_0m
_cod_database_code 1562963
_shelx_shelxl_version_number 2018/3
_shelx_space_group_comment
;
The symmetry employed for this shelxl refinement is uniquely defined
by the following loop, which should always be used as a source of
symmetry information in preference to the above space-group names.
They are only intended as comments.
;
_shelx_estimated_absorpt_t_max 0.971
_shelx_estimated_absorpt_t_min 0.915
_olex2_refinement_description
;
1. Fixed Uiso
 At 1.2 times of:
  All C(H) groups, All C(H,H) groups, All N(H) groups
 At 1.5 times of:
  All C(H,H,H) groups
2.a Riding coordinates:
 N1(H1)
2.b Ternary CH refined with riding coordinates:
 C16(H16), C24(H24)
2.c Secondary CH2 refined with riding coordinates:
 C18(H18A,H18B), C19(H19A,H19B), C17(H17A,H17B), C21(H21A,H21B)
2.d Aromatic/amide H refined with riding coordinates:
 N3(H3), C9(H9), C3(H3A), C11(H11), C2(H2), C12(H12), C14(H14), C13(H13)
2.e Idealised Me refined as rotating group:
 C23(H23A,H23B,H23C)
;
_olex2_submission_special_instructions 'No special instructions were received'

loop_
_space_group_symop_operation_xyz
'x, y, z'
'-x, -y, -z'

loop_
_atom_site_label
_atom_site_type_symbol
_atom_site_fract_x
_atom_site_fract_y
_atom_site_fract_z
_atom_site_U_iso_or_equiv
_atom_site_adp_type
_atom_site_occupancy
_atom_site_site_symmetry_order
_atom_site_calc_flag
_atom_site_refinement_flags_posn
_atom_site_refinement_flags_adp
_atom_site_refinement_flags_occupancy
_atom_site_disorder_assembly
_atom_site_disorder_group
Cl1 Cl 0.47771(12) 0.83465(11) 0.96420(9) 0.0335(3) Uani 1 1 d . . . . .
Cl3 Cl 0.18931(12) 0.38175(11) 0.25209(9) 0.0338(3) Uani 1 1 d . . . . .
Cl2 Cl 0.22139(13) 1.04769(11) 0.98904(10) 0.0363(3) Uani 1 1 d . . . . .
Cl5 Cl 0.13461(14) 0.36522(12) 0.02777(10) 0.0409(3) Uani 1 1 d . . . . .
Cl4 Cl 0.29122(14) 0.55241(13) 0.06117(11) 0.0479(4) Uani 1 1 d . . . . .
O1 O 0.0625(3) 0.3852(3) 0.7008(2) 0.0265(7) Uani 1 1 d . . . . .
O3 O 0.1762(3) 0.1643(3) 0.6356(2) 0.0288(8) Uani 1 1 d . . . . .
N2 N 0.2627(3) 0.4338(3) 0.7339(3) 0.0205(8) Uani 1 1 d . . . . .
O2 O 0.2590(4) 0.2684(3) 0.4697(3) 0.0442(10) Uani 1 1 d . . . . .
N3 N 0.1547(4) 0.6726(3) 0.4060(3) 0.0236(9) Uani 1 1 d . . . . .
H3 H 0.104368 0.649099 0.362470 0.028 Uiso 1 1 calc R . . . .
N1 N 0.4560(4) 0.6623(3) 0.7866(3) 0.0240(9) Uani 1 1 d . . . . .
H1 H 0.540430 0.672948 0.791186 0.029 Uiso 1 1 d R . . . .
C5 C 0.3577(4) 0.7648(4) 0.8067(3) 0.0186(10) Uani 1 1 d . . . . .
C20 C 0.1865(4) 0.3556(4) 0.7081(3) 0.0208(10) Uani 1 1 d . . . . .
C9 C 0.1631(4) 0.6229(4) 0.5156(3) 0.0214(10) Uani 1 1 d . . . . .
H9 H 0.115190 0.557708 0.556196 0.026 Uiso 1 1 calc R . . . .
C10 C 0.2989(4) 0.7736(4) 0.4694(3) 0.0201(10) Uani 1 1 d . . . . .
C18 C 0.4067(4) 0.4031(4) 0.7536(4) 0.0245(11) Uani 1 1 d . . . . .
H18A H 0.440669 0.315992 0.741832 0.029 Uiso 1 1 calc R . . . .
H18B H 0.410480 0.414460 0.833109 0.029 Uiso 1 1 calc R . . . .
C4 C 0.2536(4) 0.7696(4) 0.7419(3) 0.0206(10) Uani 1 1 d . . . . .
C8 C 0.2507(4) 0.6808(4) 0.5581(3) 0.0205(10) Uani 1 1 d . . . . .
C3 C 0.1415(4) 0.8590(4) 0.7551(4) 0.0249(11) Uani 1 1 d . . . . .
H3A H 0.070808 0.862348 0.711740 0.030 Uiso 1 1 calc R . . . .
C19 C 0.2039(4) 0.5597(4) 0.7549(3) 0.0203(10) Uani 1 1 d . . . . .
H19A H 0.202773 0.569895 0.835567 0.024 Uiso 1 1 calc R . . . .
H19B H 0.106999 0.573798 0.742665 0.024 Uiso 1 1 calc R . . . .
C11 C 0.3865(4) 0.8635(4) 0.4595(3) 0.0251(11) Uani 1 1 d . . . . .
H11 H 0.428507 0.872464 0.521693 0.030 Uiso 1 1 calc R . . . .
C17 C 0.4967(4) 0.4863(4) 0.6711(3) 0.0215(10) Uani 1 1 d . . . . .
H17A H 0.501571 0.466720 0.592336 0.026 Uiso 1 1 calc R . . . .
H17B H 0.591617 0.470215 0.687926 0.026 Uiso 1 1 calc R . . . .
C15 C 0.2365(4) 0.7642(4) 0.3749(3) 0.0224(10) Uani 1 1 d . . . . .
C7 C 0.2850(4) 0.6572(4) 0.6767(3) 0.0195(10) Uani 1 1 d . . . . .
C16 C 0.4428(4) 0.6214(4) 0.6778(3) 0.0230(10) Uani 1 1 d . . . . .
H16 H 0.496140 0.671349 0.613120 0.028 Uiso 1 1 calc R . . . .
C2 C 0.1312(5) 0.9447(4) 0.8319(3) 0.0273(11) Uani 1 1 d . . . . .
H2 H 0.053670 1.006780 0.841176 0.033 Uiso 1 1 calc R . . . .
C6 C 0.3481(5) 0.8472(4) 0.8840(3) 0.0233(10) Uani 1 1 d . . . . .
C22 C 0.1889(5) 0.1936(5) 0.5211(4) 0.0284(11) Uani 1 1 d . . . . .
C1 C 0.2345(5) 0.9388(4) 0.8946(3) 0.0261(11) Uani 1 1 d . . . . .
C12 C 0.4111(5) 0.9390(4) 0.3580(4) 0.0279(11) Uani 1 1 d . . . . .
H12 H 0.471485 0.999417 0.350346 0.033 Uiso 1 1 calc R . . . .
C21 C 0.2571(5) 0.2276(4) 0.6891(4) 0.0293(11) Uani 1 1 d . . . . .
H21A H 0.349210 0.232377 0.640161 0.035 Uiso 1 1 calc R . . . .
H21B H 0.270745 0.181075 0.763288 0.035 Uiso 1 1 calc R . . . .
C14 C 0.2612(5) 0.8413(4) 0.2736(3) 0.0276(11) Uani 1 1 d . . . . .
H14 H 0.218819 0.834202 0.211066 0.033 Uiso 1 1 calc R . . . .
C24 C 0.1568(5) 0.4655(4) 0.1226(3) 0.0290(11) Uani 1 1 d . . . . .
H24 H 0.069279 0.523212 0.139168 0.035 Uiso 1 1 calc R . . . .
C13 C 0.3482(5) 0.9276(4) 0.2662(4) 0.0321(12) Uani 1 1 d . . . . .
H13 H 0.366293 0.980853 0.197515 0.039 Uiso 1 1 calc R . . . .
C23 C 0.1065(5) 0.1191(4) 0.4731(4) 0.0388(13) Uani 1 1 d . . . . .
H23A H 0.133657 0.031464 0.495005 0.058 Uiso 1 1 calc GR . . . .
H23B H 0.123548 0.135764 0.389644 0.058 Uiso 1 1 calc GR . . . .
H23C H 0.007956 0.141063 0.503062 0.058 Uiso 1 1 calc GR . . . .

loop_
_atom_site_aniso_label
_atom_site_aniso_U_11
_atom_site_aniso_U_22
_atom_site_aniso_U_33
_atom_site_aniso_U_23
_atom_site_aniso_U_13
_atom_site_aniso_U_12
Cl1 0.0325(7) 0.0417(8) 0.0322(6) -0.0070(6) -0.0147(5) -0.0090(6)
Cl3 0.0242(7) 0.0469(8) 0.0272(6) 0.0040(6) -0.0045(5) -0.0028(6)
Cl2 0.0463(8) 0.0337(7) 0.0320(6) -0.0131(6) -0.0088(6) -0.0042(6)
Cl5 0.0488(9) 0.0421(8) 0.0343(7) -0.0087(6) -0.0104(6) -0.0054(7)
Cl4 0.0433(9) 0.0632(10) 0.0390(7) 0.0107(7) -0.0092(6) -0.0244(7)
O1 0.0226(18) 0.0270(18) 0.0317(17) -0.0058(15) -0.0069(14) -0.0041(15)
O3 0.034(2) 0.0221(18) 0.0335(18) -0.0052(15) -0.0078(15) -0.0091(15)
N2 0.017(2) 0.020(2) 0.026(2) -0.0034(17) -0.0077(16) -0.0003(17)
O2 0.045(2) 0.062(3) 0.0300(19) 0.0073(19) -0.0096(17) -0.029(2)
N3 0.022(2) 0.027(2) 0.023(2) -0.0028(18) -0.0071(16) -0.0021(18)
N1 0.016(2) 0.034(2) 0.025(2) -0.0098(18) -0.0082(16) -0.0039(18)
C5 0.014(2) 0.017(2) 0.023(2) -0.002(2) 0.0015(18) -0.0045(19)
C20 0.020(3) 0.022(3) 0.018(2) 0.001(2) -0.0028(19) -0.003(2)
C9 0.013(2) 0.028(3) 0.023(2) -0.003(2) -0.0009(18) -0.004(2)
C10 0.016(2) 0.021(3) 0.023(2) -0.005(2) -0.0021(19) 0.000(2)
C18 0.019(2) 0.025(3) 0.032(3) -0.001(2) -0.013(2) 0.000(2)
C4 0.025(3) 0.023(3) 0.016(2) -0.0018(19) -0.0073(19) -0.004(2)
C8 0.018(2) 0.020(3) 0.023(2) -0.006(2) -0.0027(19) -0.001(2)
C3 0.021(3) 0.026(3) 0.029(2) -0.005(2) -0.005(2) -0.003(2)
C19 0.020(2) 0.023(3) 0.019(2) -0.003(2) -0.0068(19) -0.002(2)
C11 0.020(3) 0.033(3) 0.022(2) -0.006(2) -0.0037(19) -0.001(2)
C17 0.016(2) 0.025(3) 0.023(2) -0.005(2) -0.0027(19) -0.001(2)
C15 0.021(2) 0.026(3) 0.021(2) -0.004(2) -0.0030(19) -0.003(2)
C7 0.013(2) 0.026(3) 0.017(2) -0.002(2) -0.0014(18) -0.001(2)
C16 0.018(2) 0.030(3) 0.023(2) -0.005(2) -0.0041(19) -0.006(2)
C2 0.024(3) 0.030(3) 0.027(2) -0.003(2) -0.006(2) 0.002(2)
C6 0.028(3) 0.024(3) 0.020(2) 0.001(2) -0.008(2) -0.009(2)
C22 0.021(3) 0.036(3) 0.028(3) -0.009(2) -0.006(2) 0.004(2)
C1 0.034(3) 0.022(3) 0.022(2) -0.003(2) -0.002(2) -0.007(2)
C12 0.025(3) 0.027(3) 0.032(3) -0.002(2) -0.003(2) -0.008(2)
C21 0.036(3) 0.025(3) 0.030(3) -0.003(2) -0.015(2) -0.001(2)
C14 0.030(3) 0.034(3) 0.017(2) -0.001(2) -0.004(2) -0.004(2)
C24 0.025(3) 0.038(3) 0.023(2) -0.006(2) -0.003(2) -0.004(2)
C13 0.032(3) 0.032(3) 0.027(3) 0.004(2) 0.000(2) 0.000(2)
C23 0.034(3) 0.038(3) 0.050(3) -0.017(3) -0.015(3) -0.002(3)

loop_
_atom_type_symbol
_atom_type_description
_atom_type_scat_dispersion_real
_atom_type_scat_dispersion_imag
_atom_type_scat_source
C C 0.0033 0.0016 'International Tables Vol C Tables 4.2.6.8 and 6.1.1.4'
H H 0.0000 0.0000 'International Tables Vol C Tables 4.2.6.8 and 6.1.1.4'
Cl Cl 0.1484 0.1585 'International Tables Vol C Tables 4.2.6.8 and 6.1.1.4'
N N 0.0061 0.0033 'International Tables Vol C Tables 4.2.6.8 and 6.1.1.4'
O O 0.0106 0.0060 'International Tables Vol C Tables 4.2.6.8 and 6.1.1.4'

loop_
_geom_angle_atom_site_label_1
_geom_angle_atom_site_label_2
_geom_angle_atom_site_label_3
_geom_angle
_geom_angle_site_symmetry_1
_geom_angle_site_symmetry_3
_geom_angle_publ_flag
C22 O3 C21 114.7(4) . . ?
C20 N2 C18 125.8(3) . . ?
C20 N2 C19 121.3(3) . . ?
C19 N2 C18 112.8(3) . . ?
C9 N3 H3 125.4 . . ?
C15 N3 H3 125.4 . . ?
C15 N3 C9 109.3(4) . . ?
C5 N1 H1 114.3 . . ?
C5 N1 C16 107.6(3) . . ?
C16 N1 H1 114.7 . . ?
N1 C5 C4 110.3(4) . . ?
C6 C5 N1 128.4(4) . . ?
C6 C5 C4 121.0(4) . . ?
O1 C20 N2 122.4(4) . . ?
O1 C20 C21 120.7(4) . . ?
N2 C20 C21 116.9(4) . . ?
N3 C9 H9 125.0 . . ?
C8 C9 N3 110.1(4) . . ?
C8 C9 H9 125.0 . . ?
C11 C10 C8 134.8(4) . . ?
C11 C10 C15 118.7(4) . . ?
C15 C10 C8 106.4(4) . . ?
N2 C18 H18A 109.9 . . ?
N2 C18 H18B 109.9 . . ?
N2 C18 C17 109.0(3) . . ?
H18A C18 H18B 108.3 . . ?
C17 C18 H18A 109.9 . . ?
C17 C18 H18B 109.9 . . ?
C5 C4 C7 108.1(4) . . ?
C3 C4 C5 119.7(4) . . ?
C3 C4 C7 131.8(4) . . ?
C9 C8 C10 106.5(4) . . ?
C9 C8 C7 127.1(4) . . ?
C10 C8 C7 126.3(4) . . ?
C4 C3 H3A 119.9 . . ?
C4 C3 C2 120.1(4) . . ?
C2 C3 H3A 119.9 . . ?
N2 C19 H19A 109.0 . . ?
N2 C19 H19B 109.0 . . ?
N2 C19 C7 112.9(3) . . ?
H19A C19 H19B 107.8 . . ?
C7 C19 H19A 109.0 . . ?
C7 C19 H19B 109.0 . . ?
C10 C11 H11 120.4 . . ?
C12 C11 C10 119.1(4) . . ?
C12 C11 H11 120.4 . . ?
C18 C17 H17A 109.1 . . ?
C18 C17 H17B 109.1 . . ?
C18 C17 C16 112.4(3) . . ?
H17A C17 H17B 107.9 . . ?
C16 C17 H17A 109.1 . . ?
C16 C17 H17B 109.1 . . ?
N3 C15 C10 107.7(4) . . ?
N3 C15 C14 130.7(4) . . ?
C14 C15 C10 121.6(4) . . ?
C4 C7 C19 104.8(3) . . ?
C4 C7 C16 100.9(3) . . ?
C8 C7 C4 114.3(3) . . ?
C8 C7 C19 112.9(3) . . ?
C8 C7 C16 113.6(3) . . ?
C19 C7 C16 109.4(3) . . ?
N1 C16 C17 112.0(3) . . ?
N1 C16 C7 102.2(3) . . ?
N1 C16 H16 109.0 . . ?
C17 C16 C7 115.4(4) . . ?
C17 C16 H16 109.0 . . ?
C7 C16 H16 109.0 . . ?
C3 C2 H2 120.3 . . ?
C1 C2 C3 119.5(4) . . ?
C1 C2 H2 120.3 . . ?
C5 C6 Cl1 119.0(3) . . ?
C5 C6 C1 118.4(4) . . ?
C1 C6 Cl1 122.5(3) . . ?
O3 C22 C23 110.5(4) . . ?
O2 C22 O3 122.5(4) . . ?
O2 C22 C23 127.0(4) . . ?
C2 C1 Cl2 119.0(4) . . ?
C2 C1 C6 121.3(4) . . ?
C6 C1 Cl2 119.7(3) . . ?
C11 C12 H12 119.5 . . ?
C11 C12 C13 120.9(4) . . ?
C13 C12 H12 119.5 . . ?
O3 C21 C20 110.7(3) . . ?
O3 C21 H21A 109.5 . . ?
O3 C21 H21B 109.5 . . ?
C20 C21 H21A 109.5 . . ?
C20 C21 H21B 109.5 . . ?
H21A C21 H21B 108.1 . . ?
C15 C14 H14 120.9 . . ?
C13 C14 C15 118.3(4) . . ?
C13 C14 H14 120.9 . . ?
Cl3 C24 Cl5 110.3(3) . . ?
Cl3 C24 H24 108.4 . . ?
Cl5 C24 H24 108.4 . . ?
Cl4 C24 Cl3 110.6(2) . . ?
Cl4 C24 Cl5 110.7(2) . . ?
Cl4 C24 H24 108.4 . . ?
C12 C13 H13 119.3 . . ?
C14 C13 C12 121.4(4) . . ?
C14 C13 H13 119.3 . . ?
C22 C23 H23A 109.5 . . ?
C22 C23 H23B 109.5 . . ?
C22 C23 H23C 109.5 . . ?
H23A C23 H23B 109.5 . . ?
H23A C23 H23C 109.5 . . ?
H23B C23 H23C 109.5 . . ?

loop_
_geom_bond_atom_site_label_1
_geom_bond_atom_site_label_2
_geom_bond_distance
_geom_bond_site_symmetry_2
_geom_bond_publ_flag
Cl1 C6 1.738(4) . ?
Cl3 C24 1.761(4) . ?
Cl2 C1 1.738(4) . ?
Cl5 C24 1.761(5) . ?
Cl4 C24 1.753(5) . ?
O1 C20 1.244(5) . ?
O3 C22 1.355(5) . ?
O3 C21 1.435(5) . ?
N2 C20 1.339(5) . ?
N2 C18 1.480(5) . ?
N2 C19 1.460(5) . ?
O2 C22 1.191(5) . ?
N3 H3 0.8800 . ?
N3 C9 1.371(5) . ?
N3 C15 1.364(5) . ?
N1 H1 0.8800 . ?
N1 C5 1.392(5) . ?
N1 C16 1.477(5) . ?
C5 C4 1.407(5) . ?
C5 C6 1.369(6) . ?
C20 C21 1.506(6) . ?
C9 H9 0.9500 . ?
C9 C8 1.368(6) . ?
C10 C8 1.439(6) . ?
C10 C11 1.399(6) . ?
C10 C15 1.422(5) . ?
C18 H18A 0.9900 . ?
C18 H18B 0.9900 . ?
C18 C17 1.512(6) . ?
C4 C3 1.371(5) . ?
C4 C7 1.518(6) . ?
C8 C7 1.511(5) . ?
C3 H3A 0.9500 . ?
C3 C2 1.391(6) . ?
C19 H19A 0.9900 . ?
C19 H19B 0.9900 . ?
C19 C7 1.545(6) . ?
C11 H11 0.9500 . ?
C11 C12 1.383(6) . ?
C17 H17A 0.9900 . ?
C17 H17B 0.9900 . ?
C17 C16 1.516(6) . ?
C15 C14 1.390(6) . ?
C7 C16 1.562(5) . ?
C16 H16 1.0000 . ?
C2 H2 0.9500 . ?
C2 C1 1.381(6) . ?
C6 C1 1.396(6) . ?
C22 C23 1.488(6) . ?
C12 H12 0.9500 . ?
C12 C13 1.402(6) . ?
C21 H21A 0.9900 . ?
C21 H21B 0.9900 . ?
C14 H14 0.9500 . ?
C14 C13 1.367(6) . ?
C24 H24 1.0000 . ?
C13 H13 0.9500 . ?
C23 H23A 0.9800 . ?
C23 H23B 0.9800 . ?
C23 H23C 0.9800 . ?
